data_7248542
loop_
_publ_author_name
'Mamleev, Kamil'
'\<Cejka, Jan'
'Eigner, V\'aclav'
'Krupi\<cka, Martin'
'Dvo\<r\'akov\'a, Hana'
'Lhot\'ak, Pavel'

_publ_section_title
;
 Reactivity of phenoxathiin-based thiacalixarenes towards C-nucleophiles
;
_journal_issue 19
_journal_name_full 'RSC Advances'
_journal_page_first 13463
_journal_page_last 13473
_journal_paper_doi 10.1039/D4RA02524E
_journal_volume 14
_journal_year 2024
_chemical_formula_moiety 'C43 H54 O10 S3'
_chemical_formula_sum 'C43 H54 O10 S3'
_chemical_formula_weight 827.09
_space_group_IT_number 14
_space_group_name_Hall '-P 2ybc'
_space_group_name_H-M_alt 'P 1 21/c 1'
_symmetry_cell_setting monoclinic
_symmetry_space_group_name_Hall '-P 2ybc'
_symmetry_space_group_name_H-M 'P 1 21/c 1'
_atom_sites_solution_hydrogens difmap
_atom_sites_solution_primary other
_atom_sites_solution_secondary difmap
_audit_update_record
;
2024-02-29 deposited with the CCDC.	2024-04-16 downloaded from the CCDC.
;
_cell_angle_alpha 90
_cell_angle_beta 91.5925(12)
_cell_angle_gamma 90
_cell_formula_units_Z 4
_cell_length_a 15.7249(4)
_cell_length_b 14.5795(4)
_cell_length_c 18.6923(5)
_cell_measurement_reflns_used 9292
_cell_measurement_temperature 260
_cell_measurement_theta_max 70.09
_cell_measurement_theta_min 3.72
_cell_volume 4283.8(2)
_computing_cell_refinement 'Apex4 (Bruker AXS, 2021)'
_computing_data_collection 'Apex4 (Bruker AXS, 2021)'
_computing_data_reduction 'Apex4 (Bruker AXS, 2021)'
_computing_molecular_graphics 'CAMERON (Watkin et al., 1996)'
_computing_publication_material 'CRYSTALS (Betteridge et al., 2003)'
_computing_structure_refinement 'CRYSTALS (Betteridge et al., 2003)'
_computing_structure_solution 'Superflip (Palatinus & Chapuis, 2007)'
_diffrn_ambient_pressure 101
_diffrn_ambient_temperature 260
_diffrn_measured_fraction_theta_full 0.998
_diffrn_measured_fraction_theta_max 0.998
_diffrn_measurement_device Area
_diffrn_measurement_device_type 'Bruker Kappa Apex4'
_diffrn_measurement_method '\f & \w scans'
_diffrn_radiation_monochromator graphite
_diffrn_radiation_type 'Cu K\a'
_diffrn_radiation_wavelength 1.54178
_diffrn_reflns_av_R_equivalents 0.034
_diffrn_reflns_av_unetI/netI 0.047
_diffrn_reflns_limit_h_max 19
_diffrn_reflns_limit_h_min -19
_diffrn_reflns_limit_k_max 17
_diffrn_reflns_limit_k_min -17
_diffrn_reflns_limit_l_max 22
_diffrn_reflns_limit_l_min -22
_diffrn_reflns_number 82765
_diffrn_reflns_theta_full 70.259
_diffrn_reflns_theta_max 70.259
_diffrn_reflns_theta_min 3.846
_diffrn_standards_number 0
_exptl_absorpt_coefficient_mu 2.040
_exptl_absorpt_correction_T_max 0.70
_exptl_absorpt_correction_T_min 0.59
_exptl_absorpt_correction_type multi-scan
_exptl_absorpt_process_details 'SADABS (Siemens, 1996)'
_exptl_crystal_colour colourless
_exptl_crystal_density_diffrn 1.282
_exptl_crystal_density_meas ?
_exptl_crystal_density_method 'not measured'
_exptl_crystal_description prism
_exptl_crystal_F_000 1760.001
_exptl_crystal_size_max 0.318
_exptl_crystal_size_mid 0.310
_exptl_crystal_size_min 0.174
_refine_diff_density_max 0.44
_refine_diff_density_min -0.35
_refine_ls_extinction_method None
_refine_ls_goodness_of_fit_ref 0.9659
_refine_ls_hydrogen_treatment mixed
_refine_ls_matrix_type full
_refine_ls_number_parameters 622
_refine_ls_number_reflns 8132
_refine_ls_number_restraints 142
_refine_ls_R_factor_all 0.0495
_refine_ls_R_factor_gt 0.0472
_refine_ls_shift/su_max 0.0011648
_refine_ls_shift/su_mean 0.0000793
_refine_ls_structure_factor_coef Fsqd
_refine_ls_weighting_details
;
 Method= Modified Sheldrick 
 w=1/[\s^2^(F^2^) + ( 0.09P)^2^ + 2.76P] 
 ,where P=(max(Fo^2^,0) + 2Fc^2^)/3 
;
_refine_ls_weighting_scheme calc
_refine_ls_wR_factor_all 0.1406
_refine_ls_wR_factor_gt 0.1357
_refine_ls_wR_factor_ref 0.1406
_reflns_limit_h_max 19
_reflns_limit_h_min -19
_reflns_limit_k_max 17
_reflns_limit_k_min 0
_reflns_limit_l_max 22
_reflns_limit_l_min 0
_reflns_number_gt 7550
_reflns_number_total 8142
_reflns_threshold_expression I>2.0\s(I)
_oxford_diffrn_Wilson_B_factor 3.34
_oxford_diffrn_Wilson_scale 62.93
_oxford_refine_ls_r_factor_ref 0.0495
_oxford_refine_ls_scale 0.12716(6)
_oxford_reflns_number_all 8142
_cod_data_source_file d4ra02524e2.cif
_cod_data_source_block 14_KM_265_1
_cod_depositor_comments
;
The following automatic conversions were performed:

data item '_exptl_crystal_density_meas' value 'not measured' was
changed to '?' -- the value is perceived as not measured.

Automatic conversion script
Id: cif_fix_values 8170 2020-07-09 18:12:32Z antanas 
;
_cod_original_sg_symbol_Hall '-P 2ybc '
_cod_original_sg_symbol_H-M 'P 21/c '
_cod_database_code 7248542
_oxford_refine_reflns_threshold_expression I>-3.0\s(I)
_oxford_refine_ls_r_factor_all 0.0496
_oxford_refine_ls_wr_factor_all 0.1408

loop_
_symmetry_equiv_pos_as_xyz
x,y,z
-x,-y,-z
x,-y+1/2,z+1/2
-x,y+1/2,-z+1/2

loop_
_atom_site_label
_atom_site_type_symbol
_atom_site_fract_x
_atom_site_fract_y
_atom_site_fract_z
_atom_site_U_iso_or_equiv
_atom_site_occupancy
_atom_site_adp_type
_atom_site_refinement_flags_posn
_atom_site_refinement_flags_adp
_atom_site_refinement_flags_occupancy
_atom_site_disorder_assembly
_atom_site_disorder_group
_atom_site_attached_hydrogens
C1 C 0.84839(12) 0.50592(15) 0.55937(11) 0.0436 1.0000 Uani . . . . . .
C2 C 0.79721(13) 0.53086(16) 0.49260(11) 0.0462 1.0000 Uani . . . . . .
C3 C 0.84063(15) 0.54301(19) 0.42976(12) 0.0569 1.0000 Uani . . . . . .
C4 C 0.79868(15) 0.55628(18) 0.36454(12) 0.0557 1.0000 Uani . . . . . .
C5 C 0.71016(14) 0.55722(14) 0.35855(11) 0.0457 1.0000 Uani . . . . . .
C6 C 0.66574(14) 0.55157(14) 0.42181(11) 0.0445 1.0000 Uani . . . . . .
C7 C 0.70835(13) 0.54114(14) 0.48753(11) 0.0429 1.0000 Uani . . . . . .
S8 S 0.64207(3) 0.55584(3) 0.56328(3) 0.0418 1.0000 Uani . . . . . .
C9 C 0.64212(11) 0.45210(13) 0.61317(10) 0.0357 1.0000 Uani . . . . . .
C10 C 0.61038(12) 0.37642(14) 0.57585(10) 0.0386 1.0000 Uani . . . . . .
C11 C 0.60379(12) 0.29081(14) 0.60744(10) 0.0395 1.0000 Uani . . . . . .
C12 C 0.62967(13) 0.28423(14) 0.67945(10) 0.0415 1.0000 Uani . . . . . .
C13 C 0.65740(12) 0.36027(14) 0.71760(10) 0.0373 1.0000 Uani . . . . . .
S14 S 0.67077(3) 0.34597(4) 0.81249(2) 0.0438 1.0000 Uani . . . . . .
C15 C 0.76609(13) 0.40366(14) 0.83942(10) 0.0419 1.0000 Uani . . . . . .
C16 C 0.76140(14) 0.46920(16) 0.89301(11) 0.0464 1.0000 Uani . . . . . .
C17 C 0.83176(14) 0.52237(16) 0.91289(11) 0.0484 1.0000 Uani . . . . . .
C18 C 0.90486(14) 0.51095(16) 0.87339(11) 0.0486 1.0000 Uani . . . . . .
C19 C 0.90958(13) 0.44532(14) 0.81990(11) 0.0423 1.0000 Uani . . . . . .
S20 S 0.99935(3) 0.44741(4) 0.76371(3) 0.0466 1.0000 Uani . . . . . .
C21 C 0.94852(12) 0.47603(15) 0.68084(11) 0.0430 1.0000 Uani . . . . . .
C22 C 0.93517(12) 0.40656(16) 0.63163(11) 0.0460 1.0000 Uani . . . . . .
C23 C 0.88312(12) 0.41782(15) 0.56984(11) 0.0437 1.0000 Uani . . . . . .
C24 C 0.86651(13) 0.57752(15) 0.60668(12) 0.0460 1.0000 Uani . . . . . .
C25 C 0.91320(13) 0.56310(15) 0.67041(12) 0.0444 1.0000 Uani . . . . . .
C26 C 0.84071(13) 0.38698(14) 0.80398(10) 0.0409 1.0000 Uani . . . . . .
C27 C 0.66436(11) 0.44651(13) 0.68600(10) 0.0357 1.0000 Uani . . . . . .
C28 C 0.6651(6) 0.5639(6) 0.2855(6) 0.0522 0.310(13) Uani D U P 1 1 .
C29 C 0.6612(12) 0.6655(6) 0.2641(7) 0.0702 0.310(13) Uani D U P 1 1 .
C30 C 0.7125(8) 0.5099(13) 0.2283(7) 0.0683 0.310(13) Uani D U P 1 1 .
C31 C 0.5743(7) 0.5257(13) 0.2863(6) 0.0648 0.310(13) Uani D U P 1 1 .
C128 C 0.6671(7) 0.5663(7) 0.2854(7) 0.0516 0.279(12) Uani D U P 1 2 .
C129 C 0.7019(11) 0.6500(9) 0.2457(8) 0.0696 0.279(12) Uani D U P 1 2 .
C130 C 0.6890(12) 0.4796(8) 0.2427(9) 0.0738 0.279(12) Uani D U P 1 2 .
C131 C 0.5700(6) 0.5740(15) 0.2900(7) 0.0680 0.279(12) Uani D U P 1 2 .
C228 C 0.6603(5) 0.5625(4) 0.2866(5) 0.0514 0.411(7) Uani D U P 1 3 .
C229 C 0.6000(7) 0.6452(6) 0.2855(4) 0.0884 0.411(7) Uani D U P 1 3 .
C230 C 0.7199(5) 0.5656(8) 0.2228(4) 0.0732 0.411(7) Uani D U P 1 3 .
C231 C 0.6053(6) 0.4757(6) 0.2795(4) 0.0760 0.411(7) Uani D U P 1 3 .
O32 O 0.55629(10) 0.56763(12) 0.53688(9) 0.0549 1.0000 Uani . . . . . .
O33 O 0.67874(11) 0.62889(11) 0.60578(8) 0.0533 1.0000 Uani . . . . . .
C34 C 0.56905(15) 0.20608(15) 0.56729(12) 0.0486 1.0000 Uani . . . . . .
C35 C 0.5411(3) 0.2279(2) 0.49047(16) 0.0855 1.0000 Uani . . . . . .
C36 C 0.4958(2) 0.1659(3) 0.6072(2) 0.1025 1.0000 Uani . . . . . .
C37 C 0.6401(2) 0.1349(2) 0.5630(2) 0.0864 1.0000 Uani . . . . . .
O38 O 0.60233(10) 0.39463(13) 0.84480(8) 0.0558 1.0000 Uani . . . . . .
O39 O 0.67959(12) 0.24947(11) 0.82561(8) 0.0584 1.0000 Uani . . . . . .
C40 C 0.8282(3) 0.5976(4) 0.9717(3) 0.0633 0.626(5) Uani D U P 2 1 .
C41 C 0.8357(4) 0.6932(3) 0.9377(3) 0.0883 0.626(5) Uani D U P 2 1 .
C42 C 0.9031(4) 0.5842(5) 1.0250(3) 0.0971 0.626(5) Uani D U P 2 1 .
C43 C 0.7452(4) 0.5955(5) 1.0120(3) 0.0964 0.626(5) Uani D U P 2 1 .
C140 C 0.8280(4) 0.5891(6) 0.9740(5) 0.0627 0.374(5) Uani D U P 2 2 .
C141 C 0.7527(6) 0.6542(7) 0.9601(6) 0.0987 0.374(5) Uani D U P 2 2 .
C142 C 0.8201(7) 0.5377(6) 1.0452(4) 0.0907 0.374(5) Uani D U P 2 2 .
C143 C 0.9080(5) 0.6487(6) 0.9806(5) 0.0849 0.374(5) Uani D U P 2 2 .
O44 O 1.05527(10) 0.51914(13) 0.78820(9) 0.0604 1.0000 Uani . . . . . .
O45 O 1.03367(11) 0.35694(13) 0.75717(10) 0.0625 1.0000 Uani . . . . . .
C46 C 0.87438(14) 0.33273(17) 0.52101(12) 0.0503 1.0000 Uani . . . . . .
C47 C 0.79325(15) 0.32957(19) 0.47269(14) 0.0597 1.0000 Uani . . . . . .
C48 C 0.95253(16) 0.3282(2) 0.47271(15) 0.0695 1.0000 Uani . . . . . .
C49 C 0.8722(2) 0.24426(19) 0.56608(16) 0.0722 1.0000 Uani . . . . . .
O50 O 0.84326(12) 0.66604(11) 0.59038(10) 0.0593 1.0000 Uani D . . . . .
O51 O 0.92783(10) 0.62934(11) 0.71959(9) 0.0558 1.0000 Uani . . . . . .
C52 C 0.85619(17) 0.68190(19) 0.74194(17) 0.0672 1.0000 Uani . . . . . .
O53 O 0.84263(9) 0.32296(10) 0.75098(7) 0.0449 1.0000 Uani . . . . . .
C54 C 0.87370(19) 0.23284(17) 0.77322(15) 0.0642 1.0000 Uani . . . . . .
O55 O 0.69432(9) 0.51805(9) 0.72598(7) 0.0426 1.0000 Uani . . . . . .
C56 C 0.63093(16) 0.57834(17) 0.75393(14) 0.0581 1.0000 Uani . . . . . .
H31 H 0.9012 0.5403 0.4312 0.0709 1.0000 Uiso R . . . . .
H41 H 0.8291 0.5646 0.3232 0.0645 1.0000 Uiso R . . . . .
H61 H 0.6081 0.5590 0.4206 0.0552 1.0000 Uiso R . . . . .
H101 H 0.5932 0.3831 0.5279 0.0476 1.0000 Uiso R . . . . .
H121 H 0.6225 0.2269 0.7040 0.0511 1.0000 Uiso R . . . . .
H161 H 0.7077 0.4783 0.9128 0.0576 1.0000 Uiso R . . . . .
H181 H 0.9523 0.5487 0.8813 0.0590 1.0000 Uiso R . . . . .
H221 H 0.9617 0.3494 0.6387 0.0549 1.0000 Uiso R . . . . .
H351 H 0.5345 0.1724 0.4636 0.1245 1.0000 Uiso R . . . . .
H353 H 0.5801 0.2684 0.4653 0.1250 1.0000 Uiso R . . . . .
H352 H 0.4855 0.2579 0.4922 0.1258 1.0000 Uiso R . . . . .
H362 H 0.4757 0.1149 0.5798 0.1514 1.0000 Uiso R . . . . .
H361 H 0.5168 0.1465 0.6533 0.1520 1.0000 Uiso R . . . . .
H363 H 0.4513 0.2156 0.6098 0.1517 1.0000 Uiso R . . . . .
H373 H 0.6203 0.0822 0.5371 0.1280 1.0000 Uiso R . . . . .
H371 H 0.6644 0.1133 0.6086 0.1284 1.0000 Uiso R . . . . .
H372 H 0.6852 0.1616 0.5331 0.1286 1.0000 Uiso R . . . . .
H472 H 0.7854 0.2705 0.4538 0.0902 1.0000 Uiso R . . . . .
H473 H 0.7942 0.3708 0.4341 0.0906 1.0000 Uiso R . . . . .
H471 H 0.7450 0.3426 0.5010 0.0900 1.0000 Uiso R . . . . .
H481 H 0.9476 0.2736 0.4430 0.1033 1.0000 Uiso R . . . . .
H483 H 1.0041 0.3250 0.5016 0.1026 1.0000 Uiso R . . . . .
H482 H 0.9539 0.3825 0.4420 0.1030 1.0000 Uiso R . . . . .
H492 H 0.8667 0.1934 0.5320 0.1084 1.0000 Uiso R . . . . .
H491 H 0.9264 0.2368 0.5922 0.1077 1.0000 Uiso R . . . . .
H493 H 0.8233 0.2440 0.5984 0.1076 1.0000 Uiso R . . . . .
H523 H 0.8748 0.7121 0.7844 0.1000 1.0000 Uiso R . . . . .
H522 H 0.8093 0.6414 0.7503 0.0999 1.0000 Uiso R . . . . .
H521 H 0.8442 0.7243 0.7034 0.1010 1.0000 Uiso R . . . . .
H541 H 0.8805 0.1950 0.7328 0.0945 1.0000 Uiso R . . . . .
H542 H 0.9284 0.2346 0.7975 0.0954 1.0000 Uiso R . . . . .
H543 H 0.8343 0.2039 0.8032 0.0957 1.0000 Uiso R . . . . .
H563 H 0.6541 0.6202 0.7862 0.0862 1.0000 Uiso R . . . . .
H562 H 0.5893 0.5463 0.7779 0.0870 1.0000 Uiso R . . . . .
H561 H 0.6039 0.6133 0.7168 0.0860 1.0000 Uiso R . . . . .
H501 H 0.7889(12) 0.663(2) 0.584(2) 0.088(2) 1.0000 Uiso D . . . . .
H291 H 0.6334 0.6733 0.2188 0.0947 0.310(13) Uiso R . P 1 1 .
H292 H 0.7163 0.6923 0.2633 0.0947 0.310(13) Uiso R . P 1 1 .
H293 H 0.6289 0.6943 0.2999 0.0947 0.310(13) Uiso R . P 1 1 .
H301 H 0.6820 0.5168 0.1840 0.0868 0.310(13) Uiso R . P 1 1 .
H302 H 0.7661 0.5395 0.2256 0.0868 0.310(13) Uiso R . P 1 1 .
H303 H 0.7208 0.4466 0.2380 0.0868 0.310(13) Uiso R . P 1 1 .
H311 H 0.5488 0.5324 0.2399 0.0883 0.310(13) Uiso R . P 1 1 .
H312 H 0.5403 0.5556 0.3204 0.0883 0.310(13) Uiso R . P 1 1 .
H313 H 0.5789 0.4624 0.2978 0.0883 0.310(13) Uiso R . P 1 1 .
H1291 H 0.6750 0.6555 0.1997 0.0899 0.279(12) Uiso R . P 1 2 .
H1292 H 0.7617 0.6462 0.2407 0.0899 0.279(12) Uiso R . P 1 2 .
H1293 H 0.6887 0.7022 0.2737 0.0899 0.279(12) Uiso R . P 1 2 .
H1301 H 0.6637 0.4831 0.1960 0.0885 0.279(12) Uiso R . P 1 2 .
H1302 H 0.7492 0.4790 0.2394 0.0885 0.279(12) Uiso R . P 1 2 .
H1303 H 0.6709 0.4251 0.2655 0.0885 0.279(12) Uiso R . P 1 2 .
H1311 H 0.5448 0.5801 0.2435 0.0827 0.279(12) Uiso R . P 1 2 .
H1312 H 0.5550 0.6253 0.3184 0.0827 0.279(12) Uiso R . P 1 2 .
H1313 H 0.5501 0.5194 0.3116 0.0827 0.279(12) Uiso R . P 1 2 .
H2291 H 0.5691 0.6475 0.2411 0.1018 0.411(7) Uiso R . P 1 3 .
H2292 H 0.6321 0.6999 0.2917 0.1018 0.411(7) Uiso R . P 1 3 .
H2293 H 0.5613 0.6393 0.3234 0.1018 0.411(7) Uiso R . P 1 3 .
H2301 H 0.6872 0.5686 0.1794 0.0803 0.411(7) Uiso R . P 1 3 .
H2302 H 0.7536 0.6194 0.2279 0.0803 0.411(7) Uiso R . P 1 3 .
H2303 H 0.7558 0.5133 0.2221 0.0803 0.411(7) Uiso R . P 1 3 .
H2311 H 0.5733 0.4773 0.2356 0.0876 0.411(7) Uiso R . P 1 3 .
H2312 H 0.6404 0.4226 0.2807 0.0876 0.411(7) Uiso R . P 1 3 .
H2313 H 0.5676 0.4739 0.3183 0.0876 0.411(7) Uiso R . P 1 3 .
H411 H 0.8336 0.7383 0.9743 0.1091 0.626(5) Uiso R . P 2 1 .
H412 H 0.8883 0.6977 0.9141 0.1091 0.626(5) Uiso R . P 2 1 .
H413 H 0.7901 0.7029 0.9041 0.1091 0.626(5) Uiso R . P 2 1 .
H421 H 0.9022 0.6298 1.0613 0.1377 0.626(5) Uiso R . P 2 1 .
H422 H 0.9534 0.5905 0.9985 0.1377 0.626(5) Uiso R . P 2 1 .
H423 H 0.9019 0.5251 1.0464 0.1377 0.626(5) Uiso R . P 2 1 .
H431 H 0.7465 0.6427 1.0471 0.1206 0.626(5) Uiso R . P 2 1 .
H432 H 0.7380 0.5378 1.0347 0.1206 0.626(5) Uiso R . P 2 1 .
H433 H 0.6991 0.6060 0.9791 0.1206 0.626(5) Uiso R . P 2 1 .
H1411 H 0.7491 0.6967 0.9985 0.1114 0.374(5) Uiso R . P 2 2 .
H1412 H 0.7605 0.6866 0.9166 0.1114 0.374(5) Uiso R . P 2 2 .
H1413 H 0.7016 0.6195 0.9565 0.1114 0.374(5) Uiso R . P 2 2 .
H1421 H 0.8184 0.5807 1.0833 0.0983 0.374(5) Uiso R . P 2 2 .
H1422 H 0.8658 0.4961 1.0537 0.0983 0.374(5) Uiso R . P 2 2 .
H1423 H 0.7680 0.5047 1.0424 0.0983 0.374(5) Uiso R . P 2 2 .
H1431 H 0.9028 0.6888 1.0202 0.0939 0.374(5) Uiso R . P 2 2 .
H1432 H 0.9558 0.6097 0.9885 0.0939 0.374(5) Uiso R . P 2 2 .
H1433 H 0.9156 0.6836 0.9383 0.0939 0.374(5) Uiso R . P 2 2 .

loop_
_atom_site_aniso_label
_atom_site_aniso_U_11
_atom_site_aniso_U_22
_atom_site_aniso_U_33
_atom_site_aniso_U_23
_atom_site_aniso_U_13
_atom_site_aniso_U_12
C1 0.0348(9) 0.0570(12) 0.0394(10) 0.0090(9) 0.0065(8) -0.0059(8)
C2 0.0425(10) 0.0570(12) 0.0390(10) 0.0100(9) 0.0008(8) -0.0086(9)
C3 0.0405(11) 0.0864(17) 0.0439(12) 0.0127(11) 0.0032(9) -0.0141(11)
C4 0.0506(12) 0.0790(16) 0.0377(11) 0.0122(10) 0.0051(9) -0.0138(11)
C5 0.0502(11) 0.0477(11) 0.0390(11) 0.0080(8) -0.0024(9) -0.0080(9)
C6 0.0423(10) 0.0480(11) 0.0431(11) 0.0082(8) -0.0014(8) -0.0053(8)
C7 0.0416(10) 0.0486(11) 0.0386(10) 0.0102(8) 0.0036(8) -0.0057(8)
S8 0.0403(3) 0.0439(3) 0.0414(3) 0.00901(19) 0.00379(19) 0.00102(18)
C9 0.0307(8) 0.0410(10) 0.0357(9) 0.0059(7) 0.0063(7) 0.0003(7)
C10 0.0346(9) 0.0492(10) 0.0320(9) 0.0009(8) 0.0036(7) 0.0004(8)
C11 0.0369(9) 0.0454(10) 0.0364(9) -0.0026(8) 0.0039(7) -0.0008(8)
C12 0.0445(10) 0.0420(10) 0.0382(10) 0.0037(8) 0.0029(8) -0.0040(8)
C13 0.0363(9) 0.0456(10) 0.0302(9) 0.0029(7) 0.0024(7) -0.0044(7)
S14 0.0476(3) 0.0534(3) 0.0306(2) 0.00435(19) 0.00153(19) -0.0126(2)
C15 0.0460(10) 0.0461(10) 0.0334(9) 0.0020(8) -0.0019(8) -0.0063(8)
C16 0.0474(11) 0.0555(12) 0.0366(10) -0.0047(9) 0.0029(8) -0.0036(9)
C17 0.0532(12) 0.0528(12) 0.0391(10) -0.0078(9) -0.0009(9) -0.0043(9)
C18 0.0459(11) 0.0573(12) 0.0422(11) -0.0055(9) -0.0051(9) -0.0063(9)
C19 0.0390(10) 0.0512(11) 0.0365(10) 0.0017(8) -0.0014(8) 0.0031(8)
S20 0.0336(2) 0.0630(3) 0.0429(3) 0.0000(2) -0.0035(2) 0.0047(2)
C21 0.0318(9) 0.0597(12) 0.0374(10) 0.0028(9) 0.0015(7) -0.0016(8)
C22 0.0354(9) 0.0601(13) 0.0429(11) -0.0011(9) 0.0047(8) 0.0021(9)
C23 0.0352(9) 0.0574(12) 0.0387(10) -0.0021(9) 0.0093(8) -0.0054(8)
C24 0.0412(10) 0.0491(11) 0.0478(11) 0.0100(9) 0.0045(8) -0.0073(9)
C25 0.0334(9) 0.0546(12) 0.0454(11) 0.0067(9) 0.0037(8) -0.0062(8)
C26 0.0470(10) 0.0429(10) 0.0325(9) 0.0018(8) -0.0021(8) 0.0021(8)
C27 0.0299(8) 0.0434(10) 0.0341(9) -0.0000(7) 0.0066(7) -0.0030(7)
C28 0.0590(14) 0.0567(13) 0.0404(12) 0.0037(10) -0.0059(11) -0.0023(11)
C29 0.083(7) 0.063(5) 0.064(6) 0.013(4) -0.010(5) 0.003(5)
C30 0.064(6) 0.093(8) 0.047(5) -0.009(6) -0.003(4) -0.002(6)
C31 0.061(5) 0.079(7) 0.054(5) 0.010(6) -0.014(4) -0.018(5)
C128 0.0585(16) 0.0560(15) 0.0401(14) 0.0037(13) -0.0057(13) -0.0024(13)
C129 0.077(7) 0.072(6) 0.059(6) 0.029(5) -0.013(5) -0.008(5)
C130 0.096(8) 0.065(6) 0.060(6) -0.005(5) -0.012(6) -0.004(6)
C131 0.058(5) 0.096(8) 0.048(5) 0.007(6) -0.015(4) -0.004(6)
C228 0.0583(15) 0.0558(14) 0.0397(13) 0.0036(11) -0.0056(12) -0.0020(12)
C229 0.115(6) 0.088(5) 0.061(4) 0.003(4) -0.017(4) 0.043(5)
C230 0.077(4) 0.101(6) 0.042(3) 0.007(4) -0.009(3) -0.014(4)
C231 0.086(5) 0.080(5) 0.061(4) -0.004(4) -0.018(4) -0.013(4)
O32 0.0439(8) 0.0635(10) 0.0573(9) 0.0142(7) 0.0022(7) 0.0100(7)
O33 0.0634(10) 0.0436(8) 0.0533(9) 0.0045(7) 0.0078(7) -0.0042(7)
C34 0.0551(12) 0.0484(11) 0.0424(11) -0.0060(9) 0.0019(9) -0.0059(9)
C35 0.135(3) 0.0636(16) 0.0566(16) -0.0155(13) -0.0257(17) -0.0039(18)
C36 0.100(3) 0.124(3) 0.085(2) -0.042(2) 0.0289(19) -0.067(2)
C37 0.090(2) 0.0520(15) 0.116(3) -0.0245(16) -0.0150(19) 0.0060(14)
O38 0.0481(8) 0.0797(11) 0.0402(8) -0.0022(7) 0.0092(6) -0.0119(8)
O39 0.0762(11) 0.0543(9) 0.0443(8) 0.0139(7) -0.0070(7) -0.0183(8)
C40 0.0676(15) 0.0710(17) 0.0514(14) -0.0251(13) 0.0049(12) -0.0105(13)
C41 0.127(4) 0.068(3) 0.071(3) -0.026(2) 0.002(3) -0.003(3)
C42 0.116(4) 0.111(4) 0.063(3) -0.036(3) -0.025(3) 0.012(4)
C43 0.101(4) 0.107(4) 0.083(4) -0.051(3) 0.032(3) -0.023(3)
C140 0.0668(16) 0.0705(18) 0.0510(15) -0.0244(14) 0.0050(13) -0.0106(14)
C141 0.101(6) 0.090(5) 0.105(6) -0.058(5) -0.009(5) 0.016(5)
C142 0.126(6) 0.099(5) 0.047(4) -0.026(4) 0.010(4) -0.031(5)
C143 0.081(5) 0.088(5) 0.087(5) -0.048(4) 0.018(4) -0.028(4)
O44 0.0380(8) 0.0864(12) 0.0563(9) -0.0031(9) -0.0070(7) -0.0090(8)
O45 0.0497(9) 0.0738(11) 0.0637(10) 0.0009(8) -0.0046(8) 0.0217(8)
C46 0.0432(11) 0.0636(13) 0.0445(11) -0.0083(10) 0.0058(9) -0.0010(10)
C47 0.0492(12) 0.0725(16) 0.0575(14) -0.0162(12) 0.0004(10) -0.0029(11)
C48 0.0483(13) 0.097(2) 0.0643(15) -0.0186(14) 0.0132(11) 0.0018(13)
C49 0.088(2) 0.0604(15) 0.0677(17) -0.0062(13) -0.0068(14) -0.0072(14)
O50 0.0643(10) 0.0459(8) 0.0672(10) 0.0162(7) -0.0078(8) -0.0100(8)
O51 0.0510(9) 0.0548(9) 0.0613(10) -0.0063(7) -0.0054(7) -0.0063(7)
C52 0.0613(15) 0.0607(15) 0.0798(18) -0.0150(13) 0.0067(13) -0.0043(12)
O53 0.0542(8) 0.0439(7) 0.0366(7) -0.0026(6) -0.0002(6) 0.0024(6)
C54 0.0851(18) 0.0453(12) 0.0626(15) 0.0032(11) 0.0072(13) 0.0093(12)
O55 0.0433(7) 0.0427(7) 0.0418(7) -0.0044(6) 0.0031(6) -0.0052(6)
C56 0.0624(14) 0.0518(12) 0.0609(14) -0.0128(11) 0.0169(11) -0.0009(11)

loop_
_atom_type_symbol
_atom_type_scat_dispersion_real
_atom_type_scat_dispersion_imag
_atom_type_scat_Cromer_Mann_a1
_atom_type_scat_Cromer_Mann_b1
_atom_type_scat_Cromer_Mann_a2
_atom_type_scat_Cromer_Mann_b2
_atom_type_scat_Cromer_Mann_a3
_atom_type_scat_Cromer_Mann_b3
_atom_type_scat_Cromer_Mann_a4
_atom_type_scat_Cromer_Mann_b4
_atom_type_scat_Cromer_Mann_c
_atom_type_scat_source
C 0.0181 0.0091 2.3100 20.8439 1.0200 10.2075 1.5886 0.5687 0.8650 51.6512 0.2156 'International Tables Vol C 4.2.6.8 and 6.1.1.4'
H 0.0000 0.0000 0.4930 10.5109 0.3229 26.1257 0.1402 3.1424 0.0408 57.7998 0.0030 'International Tables Vol C 4.2.6.8 and 6.1.1.4'
O 0.0492 0.0322 3.0485 13.2771 2.2868 5.7011 1.5463 0.3239 0.8670 32.9089 0.2508 'International Tables Vol C 4.2.6.8 and 6.1.1.4'
S 0.3331 0.5567 6.9053 1.4679 5.2034 22.2151 1.4379 0.2536 1.5863 56.1720 0.8669 'International Tables Vol C 4.2.6.8 and 6.1.1.4'

loop_
_geom_angle_atom_site_label_1
_geom_angle_site_symmetry_1
_geom_angle_atom_site_label_2
_geom_angle_site_symmetry_2
_geom_angle_atom_site_label_3
_geom_angle_site_symmetry_3
_geom_angle
_geom_angle_publ_flag
C2 . C1 . C23 . 122.0(2) yes
C2 . C1 . C24 . 116.05(19) yes
C23 . C1 . C24 . 121.61(19) yes
C1 . C2 . C3 . 117.85(19) yes
C1 . C2 . C7 . 125.95(18) yes
C3 . C2 . C7 . 116.18(19) yes
C2 . C3 . C4 . 122.0(2) yes
C2 . C3 . H31 . 119.1 no
C4 . C3 . H31 . 118.9 no
C3 . C4 . C5 . 121.5(2) yes
C3 . C4 . H41 . 120.5 no
C5 . C4 . H41 . 118.0 no
C4 . C5 . C6 . 117.06(19) yes
C4 . C5 . C28 . 120.7(4) yes
C6 . C5 . C28 . 122.2(4) yes
C4 . C5 . C6 . 117.06(19) yes
C4 . C5 . C128 . 119.6(4) yes
C6 . C5 . C128 . 123.3(4) yes
C4 . C5 . C6 . 117.06(19) yes
C4 . C5 . C228 . 123.6(3) yes
C6 . C5 . C228 . 119.3(3) yes
C5 . C6 . C7 . 121.0(2) yes
C5 . C6 . H61 . 119.6 no
C7 . C6 . H61 . 119.2 no
C2 . C7 . C6 . 121.64(19) yes
C2 . C7 . S8 . 123.89(16) yes
C6 . C7 . S8 . 114.06(16) yes
C7 . S8 . C9 . 108.70(9) yes
C7 . S8 . O32 . 107.72(10) yes
C9 . S8 . O32 . 105.62(9) yes
C7 . S8 . O33 . 106.94(9) yes
C9 . S8 . O33 . 110.23(9) yes
O32 . S8 . O33 . 117.37(10) yes
S8 . C9 . C10 . 114.66(14) yes
S8 . C9 . C27 . 123.84(15) yes
C10 . C9 . C27 . 121.24(17) yes
C9 . C10 . C11 . 122.07(17) yes
C9 . C10 . H101 . 119.2 no
C11 . C10 . H101 . 118.7 no
C10 . C11 . C12 . 116.65(18) yes
C10 . C11 . C34 . 123.04(18) yes
C12 . C11 . C34 . 120.30(18) yes
C11 . C12 . C13 . 121.38(18) yes
C11 . C12 . H121 . 118.9 no
C13 . C12 . H121 . 119.4 no
C12 . C13 . S14 . 116.34(14) yes
C12 . C13 . C27 . 122.14(17) yes
S14 . C13 . C27 . 121.03(15) yes
C13 . S14 . C15 . 107.44(9) yes
C13 . S14 . O38 . 106.87(9) yes
C15 . S14 . O38 . 106.42(10) yes
C13 . S14 . O39 . 106.95(10) yes
C15 . S14 . O39 . 109.79(10) yes
O38 . S14 . O39 . 118.86(11) yes
S14 . C15 . C16 . 117.94(16) yes
S14 . C15 . C26 . 120.00(15) yes
C16 . C15 . C26 . 121.93(19) yes
C15 . C16 . C17 . 121.2(2) yes
C15 . C16 . H161 . 116.6 no
C17 . C16 . H161 . 122.1 no
C16 . C17 . C18 . 116.94(19) yes
C16 . C17 . C40 . 122.5(2) yes
C18 . C17 . C40 . 120.4(2) yes
C16 . C17 . C18 . 116.94(19) yes
C16 . C17 . C140 . 121.0(3) yes
C18 . C17 . C140 . 122.1(3) yes
C17 . C18 . C19 . 121.7(2) yes
C17 . C18 . H181 . 120.8 no
C19 . C18 . H181 . 117.4 no
C18 . C19 . S20 . 118.15(16) yes
C18 . C19 . C26 . 120.97(19) yes
S20 . C19 . C26 . 120.31(16) yes
C19 . S20 . C21 . 100.00(9) yes
C19 . S20 . O44 . 108.24(10) yes
C21 . S20 . O44 . 111.41(10) yes
C19 . S20 . O45 . 109.94(11) yes
C21 . S20 . O45 . 107.71(11) yes
O44 . S20 . O45 . 118.05(11) yes
S20 . C21 . C22 . 117.77(17) yes
S20 . C21 . C25 . 120.24(16) yes
C22 . C21 . C25 . 121.41(19) yes
C21 . C22 . C23 . 122.4(2) yes
C21 . C22 . H221 . 119.9 no
C23 . C22 . H221 . 117.7 no
C1 . C23 . C22 . 115.8(2) yes
C1 . C23 . C46 . 128.56(19) yes
C22 . C23 . C46 . 115.6(2) yes
C1 . C24 . C25 . 121.5(2) yes
C1 . C24 . O50 . 121.00(19) yes
C25 . C24 . O50 . 117.4(2) yes
C24 . C25 . C21 . 116.9(2) yes
C24 . C25 . O51 . 123.3(2) yes
C21 . C25 . O51 . 119.73(19) yes
C19 . C26 . C15 . 116.85(18) yes
C19 . C26 . O53 . 122.50(18) yes
C15 . C26 . O53 . 120.29(18) yes
C9 . C27 . C13 . 116.38(17) yes
C9 . C27 . O55 . 124.32(17) yes
C13 . C27 . O55 . 119.26(17) yes
C5 . C28 . C29 . 108.0(7) yes
C5 . C28 . C30 . 111.7(8) yes
C29 . C28 . C30 . 109.2(8) yes
C5 . C28 . C31 . 112.2(7) yes
C29 . C28 . C31 . 108.8(7) yes
C30 . C28 . C31 . 106.9(7) yes
C28 . C29 . H291 . 111.3 no
C28 . C29 . H292 . 111.8 no
H291 . C29 . H292 . 109.5 no
C28 . C29 . H293 . 105.2 no
H291 . C29 . H293 . 109.5 no
H292 . C29 . H293 . 109.5 no
C28 . C30 . H301 . 108.1 no
C28 . C30 . H302 . 104.6 no
H301 . C30 . H302 . 109.5 no
C28 . C30 . H303 . 115.5 no
H301 . C30 . H303 . 109.5 no
H302 . C30 . H303 . 109.5 no
C28 . C31 . H311 . 109.0 no
C28 . C31 . H312 . 112.5 no
H311 . C31 . H312 . 109.5 no
C28 . C31 . H313 . 106.9 no
H311 . C31 . H313 . 109.5 no
H312 . C31 . H313 . 109.5 no
C5 . C128 . C129 . 110.4(8) yes
C5 . C128 . C130 . 107.2(8) yes
C129 . C128 . C130 . 108.3(8) yes
C5 . C128 . C131 . 112.1(8) yes
C129 . C128 . C131 . 109.7(8) yes
C130 . C128 . C131 . 109.1(8) yes
C128 . C129 . H1291 . 110.3 no
C128 . C129 . H1292 . 111.6 no
H1291 . C129 . H1292 . 109.5 no
C128 . C129 . H1293 . 106.5 no
H1291 . C129 . H1293 . 109.5 no
H1292 . C129 . H1293 . 109.5 no
C128 . C130 . H1301 . 109.8 no
C128 . C130 . H1302 . 106.2 no
H1301 . C130 . H1302 . 109.5 no
C128 . C130 . H1303 . 112.3 no
H1301 . C130 . H1303 . 109.5 no
H1302 . C130 . H1303 . 109.5 no
C128 . C131 . H1311 . 110.2 no
C128 . C131 . H1312 . 110.7 no
H1311 . C131 . H1312 . 109.5 no
C128 . C131 . H1313 . 107.6 no
H1311 . C131 . H1313 . 109.5 no
H1312 . C131 . H1313 . 109.5 no
C5 . C228 . C229 . 110.6(5) yes
C5 . C228 . C230 . 111.9(5) yes
C229 . C228 . C230 . 110.9(6) yes
C5 . C228 . C231 . 107.9(5) yes
C229 . C228 . C231 . 107.4(6) yes
C230 . C228 . C231 . 108.1(6) yes
C228 . C229 . H2291 . 109.9 no
C228 . C229 . H2292 . 109.4 no
H2291 . C229 . H2292 . 109.5 no
C228 . C229 . H2293 . 109.1 no
H2291 . C229 . H2293 . 109.5 no
H2292 . C229 . H2293 . 109.5 no
C228 . C230 . H2301 . 109.7 no
C228 . C230 . H2302 . 107.3 no
H2301 . C230 . H2302 . 109.5 no
C228 . C230 . H2303 . 111.3 no
H2301 . C230 . H2303 . 109.5 no
H2302 . C230 . H2303 . 109.5 no
C228 . C231 . H2311 . 109.7 no
C228 . C231 . H2312 . 110.1 no
H2311 . C231 . H2312 . 109.5 no
C228 . C231 . H2313 . 108.5 no
H2311 . C231 . H2313 . 109.5 no
H2312 . C231 . H2313 . 109.5 no
C11 . C34 . C35 . 112.4(2) yes
C11 . C34 . C36 . 109.64(19) yes
C35 . C34 . C36 . 110.1(3) yes
C11 . C34 . C37 . 108.72(19) yes
C35 . C34 . C37 . 106.6(2) yes
C36 . C34 . C37 . 109.3(3) yes
C34 . C35 . H351 . 110.0 no
C34 . C35 . H353 . 114.2 no
H351 . C35 . H353 . 108.5 no
C34 . C35 . H352 . 107.3 no
H351 . C35 . H352 . 108.1 no
H353 . C35 . H352 . 108.6 no
C34 . C36 . H362 . 106.5 no
C34 . C36 . H361 . 108.1 no
H362 . C36 . H361 . 110.9 no
C34 . C36 . H363 . 106.5 no
H362 . C36 . H363 . 111.5 no
H361 . C36 . H363 . 113.1 no
C34 . C37 . H373 . 110.1 no
C34 . C37 . H371 . 116.2 no
H373 . C37 . H371 . 107.4 no
C34 . C37 . H372 . 107.3 no
H373 . C37 . H372 . 104.9 no
H371 . C37 . H372 . 110.4 no
C17 . C40 . C41 . 110.0(4) yes
C17 . C40 . C42 . 109.1(4) yes
C41 . C40 . C42 . 108.5(5) yes
C17 . C40 . C43 . 112.5(4) yes
C41 . C40 . C43 . 107.4(5) yes
C42 . C40 . C43 . 109.2(5) yes
C40 . C41 . H411 . 109.0 no
C40 . C41 . H412 . 109.4 no
H411 . C41 . H412 . 109.5 no
C40 . C41 . H413 . 110.0 no
H411 . C41 . H413 . 109.5 no
H412 . C41 . H413 . 109.5 no
C40 . C42 . H421 . 110.4 no
C40 . C42 . H422 . 106.5 no
H421 . C42 . H422 . 109.5 no
C40 . C42 . H423 . 111.4 no
H421 . C42 . H423 . 109.5 no
H422 . C42 . H423 . 109.5 no
C40 . C43 . H431 . 108.9 no
C40 . C43 . H432 . 110.6 no
H431 . C43 . H432 . 109.5 no
C40 . C43 . H433 . 109.0 no
H431 . C43 . H433 . 109.5 no
H432 . C43 . H433 . 109.5 no
C17 . C140 . C141 . 108.6(6) yes
C17 . C140 . C142 . 110.4(6) yes
C141 . C140 . C142 . 111.6(7) yes
C17 . C140 . C143 . 112.2(6) yes
C141 . C140 . C143 . 106.9(7) yes
C142 . C140 . C143 . 107.0(6) yes
C140 . C141 . H1411 . 109.7 no
C140 . C141 . H1412 . 109.5 no
H1411 . C141 . H1412 . 109.5 no
C140 . C141 . H1413 . 109.2 no
H1411 . C141 . H1413 . 109.5 no
H1412 . C141 . H1413 . 109.5 no
C140 . C142 . H1421 . 109.4 no
C140 . C142 . H1422 . 112.1 no
H1421 . C142 . H1422 . 109.5 no
C140 . C142 . H1423 . 106.8 no
H1421 . C142 . H1423 . 109.5 no
H1422 . C142 . H1423 . 109.5 no
C140 . C143 . H1431 . 108.9 no
C140 . C143 . H1432 . 108.5 no
H1431 . C143 . H1432 . 109.5 no
C140 . C143 . H1433 . 111.0 no
H1431 . C143 . H1433 . 109.5 no
H1432 . C143 . H1433 . 109.5 no
C23 . C46 . C47 . 115.37(19) yes
C23 . C46 . C48 . 108.66(19) yes
C47 . C46 . C48 . 108.3(2) yes
C23 . C46 . C49 . 110.62(19) yes
C47 . C46 . C49 . 105.4(2) yes
C48 . C46 . C49 . 108.3(2) yes
C46 . C47 . H472 . 110.3 no
C46 . C47 . H473 . 113.6 no
H472 . C47 . H473 . 107.6 no
C46 . C47 . H471 . 109.1 no
H472 . C47 . H471 . 107.0 no
H473 . C47 . H471 . 109.1 no
C46 . C48 . H481 . 108.4 no
C46 . C48 . H483 . 110.2 no
H481 . C48 . H483 . 109.4 no
C46 . C48 . H482 . 109.9 no
H481 . C48 . H482 . 109.2 no
H483 . C48 . H482 . 109.7 no
C46 . C49 . H492 . 106.3 no
C46 . C49 . H491 . 109.6 no
H492 . C49 . H491 . 107.5 no
C46 . C49 . H493 . 111.4 no
H492 . C49 . H493 . 109.7 no
H491 . C49 . H493 . 112.2 no
C24 . O50 . H501 . 104(2) no
C25 . O51 . C52 . 117.43(18) yes
O51 . C52 . H523 . 105.4 no
O51 . C52 . H522 . 109.4 no
H523 . C52 . H522 . 111.8 no
O51 . C52 . H521 . 105.3 no
H523 . C52 . H521 . 112.2 no
H522 . C52 . H521 . 112.3 no
C26 . O53 . C54 . 115.10(16) yes
O53 . C54 . H541 . 110.0 no
O53 . C54 . H542 . 113.5 no
H541 . C54 . H542 . 105.9 no
O53 . C54 . H543 . 110.5 no
H541 . C54 . H543 . 107.7 no
H542 . C54 . H543 . 108.8 no
C27 . O55 . C56 . 115.80(16) yes
O55 . C56 . H563 . 112.0 no
O55 . C56 . H562 . 111.9 no
H563 . C56 . H562 . 106.7 no
O55 . C56 . H561 . 111.3 no
H563 . C56 . H561 . 106.4 no
H562 . C56 . H561 . 108.3 no

loop_
_geom_bond_atom_site_label_1
_geom_bond_site_symmetry_1
_geom_bond_atom_site_label_2
_geom_bond_site_symmetry_2
_geom_bond_distance
_geom_bond_publ_flag
C1 . C2 . 1.510(3) yes
C1 . C23 . 1.407(3) yes
C1 . C24 . 1.393(3) yes
C2 . C3 . 1.386(3) yes
C2 . C7 . 1.406(3) yes
C3 . C4 . 1.384(3) yes
C3 . H31 . 0.953 no
C4 . C5 . 1.393(3) yes
C4 . H41 . 0.928 no
C5 . C6 . 1.392(3) yes
C5 . C28 . 1.524(12) yes
C5 . C6 . 1.392(3) yes
C5 . C128 . 1.515(13) yes
C5 . C6 . 1.392(3) yes
C5 . C228 . 1.539(9) yes
C6 . C7 . 1.391(3) yes
C6 . H61 . 0.913 no
C7 . S8 . 1.794(2) yes
S8 . C9 . 1.7768(19) yes
S8 . O32 . 1.4338(16) yes
S8 . O33 . 1.4395(17) yes
C9 . C10 . 1.391(3) yes
C9 . C27 . 1.398(3) yes
C10 . C11 . 1.386(3) yes
C10 . H101 . 0.934 no
C11 . C12 . 1.399(3) yes
C11 . C34 . 1.538(3) yes
C12 . C13 . 1.382(3) yes
C12 . H121 . 0.962 no
C13 . S14 . 1.7925(18) yes
C13 . C27 . 1.395(3) yes
S14 . C15 . 1.779(2) yes
S14 . O38 . 1.4361(17) yes
S14 . O39 . 1.4342(17) yes
C15 . C16 . 1.388(3) yes
C15 . C26 . 1.385(3) yes
C16 . C17 . 1.393(3) yes
C16 . H161 . 0.940 no
C17 . C18 . 1.393(3) yes
C17 . C40 . 1.555(6) yes
C17 . C18 . 1.393(3) yes
C17 . C140 . 1.502(10) yes
C18 . C19 . 1.388(3) yes
C18 . H181 . 0.936 no
C19 . S20 . 1.783(2) yes
C19 . C26 . 1.403(3) yes
S20 . C21 . 1.773(2) yes
S20 . O44 . 1.4332(17) yes
S20 . O45 . 1.4316(18) yes
C21 . C22 . 1.380(3) yes
C21 . C25 . 1.397(3) yes
C22 . C23 . 1.407(3) yes
C22 . H221 . 0.939 no
C23 . C46 . 1.544(3) yes
C24 . C25 . 1.398(3) yes
C24 . O50 . 1.373(3) yes
C25 . O51 . 1.349(3) yes
C26 . O53 . 1.362(2) yes
C27 . O55 . 1.360(2) yes
C28 . C29 . 1.535(5) yes
C28 . C30 . 1.537(5) yes
C28 . C31 . 1.533(5) yes
C29 . H291 . 0.950 no
C29 . H292 . 0.950 no
C29 . H293 . 0.950 no
C30 . H301 . 0.950 no
C30 . H302 . 0.950 no
C30 . H303 . 0.950 no
C31 . H311 . 0.950 no
C31 . H312 . 0.950 no
C31 . H313 . 0.950 no
C128 . C129 . 1.537(5) yes
C128 . C130 . 1.538(5) yes
C128 . C131 . 1.536(5) yes
C129 . H1291 . 0.950 no
C129 . H1292 . 0.950 no
C129 . H1293 . 0.950 no
C130 . H1301 . 0.950 no
C130 . H1302 . 0.950 no
C130 . H1303 . 0.950 no
C131 . H1311 . 0.950 no
C131 . H1312 . 0.950 no
C131 . H1313 . 0.950 no
C228 . C229 . 1.534(5) yes
C228 . C230 . 1.537(5) yes
C228 . C231 . 1.536(5) yes
C229 . H2291 . 0.950 no
C229 . H2292 . 0.950 no
C229 . H2293 . 0.950 no
C230 . H2301 . 0.950 no
C230 . H2302 . 0.950 no
C230 . H2303 . 0.950 no
C231 . H2311 . 0.950 no
C231 . H2312 . 0.950 no
C231 . H2313 . 0.950 no
C34 . C35 . 1.524(4) yes
C34 . C36 . 1.508(4) yes
C34 . C37 . 1.529(4) yes
C35 . H351 . 0.957 no
C35 . H353 . 0.981 no
C35 . H352 . 0.979 no
C36 . H362 . 0.953 no
C36 . H361 . 0.956 no
C36 . H363 . 1.010 no
C37 . H373 . 0.956 no
C37 . H371 . 0.976 no
C37 . H372 . 0.994 no
C40 . C41 . 1.538(4) yes
C40 . C42 . 1.533(4) yes
C40 . C43 . 1.526(4) yes
C41 . H411 . 0.950 no
C41 . H412 . 0.950 no
C41 . H413 . 0.950 no
C42 . H421 . 0.950 no
C42 . H422 . 0.950 no
C42 . H423 . 0.950 no
C43 . H431 . 0.950 no
C43 . H432 . 0.950 no
C43 . H433 . 0.950 no
C140 . C141 . 1.535(5) yes
C140 . C142 . 1.536(5) yes
C140 . C143 . 1.532(5) yes
C141 . H1411 . 0.950 no
C141 . H1412 . 0.950 no
C141 . H1413 . 0.950 no
C142 . H1421 . 0.950 no
C142 . H1422 . 0.950 no
C142 . H1423 . 0.950 no
C143 . H1431 . 0.950 no
C143 . H1432 . 0.950 no
C143 . H1433 . 0.950 no
C46 . C47 . 1.543(3) yes
C46 . C48 . 1.546(3) yes
C46 . C49 . 1.541(4) yes
C47 . H472 . 0.938 no
C47 . H473 . 0.939 no
C47 . H471 . 0.956 no
C48 . H481 . 0.973 no
C48 . H483 . 0.963 no
C48 . H482 . 0.979 no
C49 . H492 . 0.979 no
C49 . H491 . 0.976 no
C49 . H493 . 0.992 no
O50 . H501 . 0.861(18) no
O51 . C52 . 1.434(3) yes
C52 . H523 . 0.946 no
C52 . H522 . 0.962 no
C52 . H521 . 0.964 no
O53 . C54 . 1.458(3) yes
C54 . H541 . 0.943 no
C54 . H542 . 0.961 no
C54 . H543 . 0.946 no
O55 . C56 . 1.438(3) yes
C56 . H563 . 0.925 no
C56 . H562 . 0.930 no
C56 . H561 . 0.951 no

loop_
_geom_hbond_atom_site_label_D
_geom_hbond_site_symmetry_D
_geom_hbond_atom_site_label_H
_geom_hbond_site_symmetry_H
_geom_hbond_atom_site_label_A
_geom_hbond_site_symmetry_A
_geom_hbond_angle_DHA
_geom_hbond_distance_DH
_geom_hbond_distance_HA
_geom_hbond_distance_DA
_geom_hbond_publ_flag
C52 . H522 . O55 . 159 0.96 2.58 3.498(3) yes
C54 . H543 . O39 . 128 0.95 2.57 3.241(7) yes
C56 . H562 . O38 . 129 0.93 2.55 3.210(3) yes
O50 . H501 . O33 . 156(3) 0.861(18) 1.86(2) 2.667(7) yes
C41 . H411 . O50 3_565 168 0.95 2.58 3.514(7) yes
